data_7201446
loop_
_publ_author_name
'Sekiya, Ryo'
'Nishikiori, Shin-ichi'
'Kuroda, Reiko'

_publ_section_title
;
 Combination between metal--ligand coordination and hydrogen bond
 interaction: a facile route for the construction of 3D coordination
 networks with the ability to include relatively large aromatic molecules
;
_journal_issue 11
_journal_name_full CrystEngComm
_journal_page_first 2251
_journal_paper_doi 10.1039/b911849g
_journal_volume 11
_journal_year 2009
_chemical_formula_moiety 'C14 H12 N6 Ni O2 S2, C7 H4 O1'
_chemical_formula_sum 'C21 H16 N6 Ni O3 S2'
_chemical_formula_weight 523.22
_chemical_name_systematic
;
?
;
_space_group_IT_number 2
_symmetry_cell_setting triclinic
_symmetry_Int_Tables_number 2
_symmetry_space_group_name_Hall '-P 1'
_symmetry_space_group_name_H-M 'P -1'
_atom_sites_solution_hydrogens geom
_atom_sites_solution_primary direct
_atom_sites_solution_secondary difmap
_audit_creation_date 2009-01-10T11:48:30-00:00
_audit_creation_method 'WinGX routine CIF_UPDATE'
_cell_angle_alpha 90.564(4)
_cell_angle_beta 65.422(3)
_cell_angle_gamma 56.997(9)
_cell_formula_units_Z 2
_cell_length_a 7.9523(6)
_cell_length_b 10.9632(6)
_cell_length_c 16.9567(10)
_cell_measurement_temperature 153(2)
_cell_measurement_theta_max 29.98
_cell_measurement_theta_min 1.39
_cell_volume 1071.9(2)
_computing_cell_refinement RAPID-AUTO
_computing_data_collection RAPID-AUTO
_computing_data_reduction RAPID-AUTO
_computing_structure_refinement 'SHELXL-97 (Sheldrick, 1997)'
_computing_structure_solution 'SHELXS-97 (Sheldrick, 1997)'
_diffrn_ambient_temperature 153(2)
_diffrn_measured_fraction_theta_full 0.949
_diffrn_measured_fraction_theta_max 0.949
_diffrn_measurement_device_type 'RIGAKU RAXIS-RAPID'
_diffrn_measurement_method \w
_diffrn_radiation_monochromator graphite
_diffrn_radiation_probe x-ray
_diffrn_radiation_source 'sealed tube'
_diffrn_radiation_type MoK\a
_diffrn_radiation_wavelength 0.71069
_diffrn_reflns_av_R_equivalents 0.034
_diffrn_reflns_av_unetI/netI 0.0552
_diffrn_reflns_limit_h_max 11
_diffrn_reflns_limit_h_min 0
_diffrn_reflns_limit_k_max 15
_diffrn_reflns_limit_k_min -12
_diffrn_reflns_limit_l_max 23
_diffrn_reflns_limit_l_min -21
_diffrn_reflns_number 11387
_diffrn_reflns_theta_full 29.98
_diffrn_reflns_theta_max 29.98
_diffrn_reflns_theta_min 1.39
_exptl_absorpt_coefficient_mu 1.138
_exptl_absorpt_correction_T_max 0.8947
_exptl_absorpt_correction_T_min 0.8478
_exptl_absorpt_correction_type multi-scan
_exptl_absorpt_process_details 'ABSCOR (Higashi, 1995'
_exptl_crystal_colour green
_exptl_crystal_density_diffrn 1.621
_exptl_crystal_density_method 'not measured'
_exptl_crystal_description block
_exptl_crystal_F_000 536
_exptl_crystal_size_max 0.15
_exptl_crystal_size_mid 0.15
_exptl_crystal_size_min 0.1
_refine_diff_density_max 0.964
_refine_diff_density_min -0.875
_refine_diff_density_rms 0.141
_refine_ls_extinction_method none
_refine_ls_goodness_of_fit_ref 1.046
_refine_ls_hydrogen_treatment constr
_refine_ls_matrix_type full
_refine_ls_number_parameters 298
_refine_ls_number_reflns 5927
_refine_ls_number_restraints 0
_refine_ls_restrained_S_all 1.046
_refine_ls_R_factor_all 0.0782
_refine_ls_R_factor_gt 0.043
_refine_ls_shift/su_max 0.000
_refine_ls_shift/su_mean 0.000
_refine_ls_structure_factor_coef Fsqd
_refine_ls_weighting_details 'calc w=1/[\s^2^(Fo^2^)+(0.0781P)^2^+0.0000P] where P=(Fo^2^+2Fc^2^)/3'
_refine_ls_weighting_scheme calc
_refine_ls_wR_factor_gt 0.1096
_refine_ls_wR_factor_ref 0.1336
_reflns_number_gt 4173
_reflns_number_total 5927
_reflns_threshold_expression >2sigma(I)
_cod_data_source_file B911849G.txt
_cod_data_source_block anthraquinone_inclusion_compound2
_cod_depositor_comments
;
The following automatic conversions were performed:
'_symmetry_cell_setting' value 'Triclinic' changed to 'triclinic'
according to '/home/saulius/struct/CIF-dictionaries/cif_core.dic'
dictionary named 'cif_core.dic' version 2.4.1 from
2010-06-29.

'_diffrn_radiation_probe' value 'X-ray' changed to 'x-ray'
according to '/home/saulius/struct/CIF-dictionaries/cif_core.dic'
dictionary named 'cif_core.dic' version 2.4.1 from 2010-06-29.

Automatic conversion script
Id: cif_fix_enum 1527 2010-12-29 10:47:43Z saulius 
;
_cod_original_cell_volume 1071.93(12)
_cod_database_code 7201446

loop_
_symmetry_equiv_pos_as_xyz
'x, y, z'
'-x, -y, -z'

loop_
_atom_site_label
_atom_site_type_symbol
_atom_site_fract_x
_atom_site_fract_y
_atom_site_fract_z
_atom_site_U_iso_or_equiv
_atom_site_adp_type
_atom_site_occupancy
_atom_site_symmetry_multiplicity
_atom_site_calc_flag
_atom_site_refinement_flags
_atom_site_disorder_assembly
_atom_site_disorder_group
C1 C -0.2722(5) 0.5973(3) 0.05915(18) 0.0165(5) Uani 1 1 d . . .
C2 C 0.2788(5) -0.1131(3) -0.05297(18) 0.0162(5) Uani 1 1 d . . .
C11 C -0.1216(5) 0.3379(3) -0.1316(2) 0.0200(6) Uani 1 1 d . . .
H11 H -0.2562 0.422 -0.0792 0.024 Uiso 1 1 calc R . .
C12 C -0.1081(5) 0.3407(3) -0.2152(2) 0.0206(6) Uani 1 1 d . . .
H12 H -0.2284 0.4273 -0.2201 0.025 Uiso 1 1 calc R . .
C13 C 0.0825(5) 0.2161(3) -0.2923(2) 0.0200(6) Uani 1 1 d . . .
C14 C 0.2525(6) 0.0931(3) -0.2812(2) 0.0246(6) Uani 1 1 d . . .
H14 H 0.382 0.0037 -0.3315 0.03 Uiso 1 1 calc R . .
C15 C 0.2313(5) 0.1021(3) -0.1960(2) 0.0231(6) Uani 1 1 d . . .
H15 H 0.3534 0.0193 -0.1899 0.028 Uiso 1 1 calc R . .
C16 C 0.0972(5) 0.2232(4) -0.3831(2) 0.0224(6) Uani 1 1 d . . .
C21 C 0.0643(5) 0.1344(3) 0.1695(2) 0.0200(6) Uani 1 1 d . . .
H21 H 0.0509 0.0631 0.1459 0.024 Uiso 1 1 calc R . .
C22 C 0.0867(5) 0.1280(3) 0.24644(19) 0.0207(6) Uani 1 1 d . . .
H22 H 0.0923 0.0519 0.274 0.025 Uiso 1 1 calc R . .
C23 C 0.1009(5) 0.2339(3) 0.28283(19) 0.0197(6) Uani 1 1 d . . .
C24 C 0.0967(5) 0.3416(3) 0.2388(2) 0.0204(6) Uani 1 1 d . . .
H24 H 0.1065 0.4157 0.2616 0.024 Uiso 1 1 calc R . .
C25 C 0.0780(5) 0.3384(3) 0.1610(2) 0.0210(6) Uani 1 1 d . . .
H25 H 0.0774 0.4109 0.1307 0.025 Uiso 1 1 calc R . .
C26 C 0.1179(5) 0.2286(4) 0.3681(2) 0.0230(6) Uani 1 1 d . . .
N1 N -0.1742(4) 0.4669(3) 0.04623(16) 0.0181(5) Uani 1 1 d . . .
N2 N 0.2277(4) 0.0073(3) -0.02886(17) 0.0195(5) Uani 1 1 d . . .
N11 N 0.0465(4) 0.2219(3) -0.12106(16) 0.0188(5) Uani 1 1 d . . .
N12 N 0.1799(5) 0.0946(3) -0.43977(19) 0.0330(7) Uani 1 1 d . . .
H12A H 0.1922 0.0929 -0.4939 0.04 Uiso 1 1 calc R . .
H12B H 0.2223 0.0115 -0.4231 0.04 Uiso 1 1 calc R . .
N21 N 0.0608(4) 0.2380(3) 0.12687(16) 0.0178(5) Uani 1 1 d . . .
N22 N 0.0801(5) 0.3485(3) 0.41316(19) 0.0308(6) Uani 1 1 d . . .
H22A H 0.087 0.3491 0.4636 0.037 Uiso 1 1 calc R . .
H22B H 0.0481 0.4273 0.3926 0.037 Uiso 1 1 calc R . .
O11 O 0.0349(4) 0.3433(3) -0.40224(15) 0.0273(5) Uani 1 1 d . . .
O21 O 0.1636(5) 0.1144(3) 0.39386(16) 0.0325(6) Uani 1 1 d . . .
S1 S -0.40565(13) 0.78163(8) 0.07507(5) 0.02053(16) Uani 1 1 d . . .
S2 S 0.34549(13) -0.28164(8) -0.08780(5) 0.02145(16) Uani 1 1 d . . .
Ni1 Ni 0.03932(6) 0.23623(4) 0.00642(2) 0.01521(11) Uani 1 1 d . . .
C101 C 0.5155(6) 0.5639(4) 0.2817(2) 0.0300(7) Uani 1 1 d . . .
H101 H 0.5299 0.5473 0.2234 0.036 Uiso 1 1 calc R . .
C102 C 0.5254(6) 0.4589(4) 0.3284(2) 0.0274(7) Uani 1 1 d . . .
H102 H 0.5421 0.3728 0.303 0.033 Uiso 1 1 calc R . .
C103 C 0.5106(5) 0.4809(4) 0.4125(2) 0.0222(6) Uani 1 1 d . . .
C104 C 0.5363(5) 0.3629(4) 0.4597(2) 0.0241(6) Uani 1 1 d . . .
C105 C 0.5192(5) 0.3901(4) 0.5498(2) 0.0232(6) Uani 1 1 d . . .
C106 C 0.5323(6) 0.2851(4) 0.5970(2) 0.0290(7) Uani 1 1 d . . .
H106 H 0.5532 0.1973 0.5711 0.035 Uiso 1 1 calc R . .
C107 C 0.5150(6) 0.3073(4) 0.6812(2) 0.0336(8) Uani 1 1 d . . .
H107 H 0.5239 0.2354 0.7133 0.04 Uiso 1 1 calc R . .
O101 O 0.5760(5) 0.2449(3) 0.42421(16) 0.0342(6) Uani 1 1 d . . .

loop_
_atom_site_aniso_label
_atom_site_aniso_U_11
_atom_site_aniso_U_22
_atom_site_aniso_U_33
_atom_site_aniso_U_23
_atom_site_aniso_U_13
_atom_site_aniso_U_12
C1 0.0155(13) 0.0194(13) 0.0105(12) 0.0026(10) -0.0062(10) -0.0086(11)
C2 0.0153(13) 0.0173(13) 0.0151(12) 0.0059(10) -0.0087(11) -0.0086(11)
C11 0.0207(14) 0.0194(13) 0.0168(13) 0.0030(11) -0.0094(11) -0.0104(12)
C12 0.0193(14) 0.0175(13) 0.0210(14) 0.0050(11) -0.0129(12) -0.0071(12)
C13 0.0243(15) 0.0184(13) 0.0176(13) 0.0059(11) -0.0110(12) -0.0128(13)
C14 0.0242(16) 0.0204(14) 0.0162(14) 0.0022(11) -0.0096(12) -0.0069(13)
C15 0.0219(15) 0.0191(14) 0.0189(14) 0.0045(11) -0.0113(12) -0.0066(12)
C16 0.0188(14) 0.0240(14) 0.0172(14) 0.0051(11) -0.0099(12) -0.0084(13)
C21 0.0241(15) 0.0155(13) 0.0185(13) 0.0057(10) -0.0113(12) -0.0106(12)
C22 0.0232(15) 0.0196(13) 0.0159(13) 0.0085(11) -0.0100(12) -0.0109(12)
C23 0.0184(14) 0.0199(13) 0.0130(13) 0.0031(10) -0.0083(11) -0.0073(12)
C24 0.0243(15) 0.0233(14) 0.0190(14) 0.0074(11) -0.0125(12) -0.0161(13)
C25 0.0280(16) 0.0225(14) 0.0183(14) 0.0083(11) -0.0135(12) -0.0170(13)
C26 0.0219(15) 0.0268(15) 0.0155(13) 0.0060(12) -0.0109(12) -0.0112(13)
N1 0.0188(12) 0.0151(11) 0.0167(11) 0.0045(9) -0.0081(10) -0.0089(10)
N2 0.0218(12) 0.0140(11) 0.0221(12) 0.0053(9) -0.0138(10) -0.0086(10)
N11 0.0215(12) 0.0183(11) 0.0170(11) 0.0056(9) -0.0114(10) -0.0111(11)
N12 0.0444(18) 0.0249(14) 0.0201(13) 0.0063(11) -0.0203(13) -0.0128(14)
N21 0.0210(12) 0.0149(11) 0.0177(11) 0.0038(9) -0.0103(10) -0.0105(10)
N22 0.0420(18) 0.0285(14) 0.0227(13) 0.0075(11) -0.0214(13) -0.0180(14)
O11 0.0326(13) 0.0249(11) 0.0203(11) 0.0088(9) -0.0167(10) -0.0128(10)
O21 0.0441(15) 0.0281(12) 0.0234(12) 0.0111(10) -0.0229(12) -0.0166(12)
S1 0.0186(4) 0.0124(3) 0.0240(4) 0.0044(3) -0.0101(3) -0.0063(3)
S2 0.0190(4) 0.0127(3) 0.0252(4) -0.0005(3) -0.0075(3) -0.0083(3)
Ni1 0.01880(19) 0.01183(17) 0.01470(18) 0.00406(13) -0.00988(15) -0.00806(15)
C101 0.0245(17) 0.044(2) 0.0199(15) 0.0106(14) -0.0115(13) -0.0192(16)
C102 0.0222(16) 0.0366(18) 0.0204(15) 0.0023(13) -0.0079(13) -0.0182(15)
C103 0.0157(13) 0.0254(14) 0.0174(14) 0.0038(11) -0.0070(11) -0.0091(12)
C104 0.0178(14) 0.0231(14) 0.0202(14) 0.0002(12) -0.0044(12) -0.0101(13)
C105 0.0201(14) 0.0249(15) 0.0194(14) 0.0043(12) -0.0087(12) -0.0118(13)
C106 0.0295(17) 0.0279(16) 0.0218(15) 0.0078(13) -0.0090(14) -0.0161(15)
C107 0.0298(18) 0.0399(19) 0.0240(16) 0.0149(15) -0.0135(14) -0.0171(16)
O101 0.0450(16) 0.0323(13) 0.0255(12) 0.0048(10) -0.0154(11) -0.0252(13)

loop_
_atom_type_symbol
_atom_type_description
_atom_type_scat_dispersion_real
_atom_type_scat_dispersion_imag
_atom_type_scat_source
C C 0.003 0.002 'International Tables Vol C Tables 4.2.6.8 and 6.1.1.4'
H H 0 0 'International Tables Vol C Tables 4.2.6.8 and 6.1.1.4'
N N 0.006 0.003 'International Tables Vol C Tables 4.2.6.8 and 6.1.1.4'
O O 0.011 0.006 'International Tables Vol C Tables 4.2.6.8 and 6.1.1.4'
S S 0.125 0.123 'International Tables Vol C Tables 4.2.6.8 and 6.1.1.4'
Ni Ni 0.339 1.112 'International Tables Vol C Tables 4.2.6.8 and 6.1.1.4'

loop_
_geom_angle_atom_site_label_1
_geom_angle_atom_site_label_2
_geom_angle_atom_site_label_3
_geom_angle
_geom_angle_site_symmetry_1
_geom_angle_site_symmetry_3
_geom_angle_publ_flag
N1 C1 S1 178.5(3) . . ?
N2 C2 S2 178.4(3) . . ?
N11 C11 C12 122.8(3) . . ?
N11 C11 H11 118.6 . . ?
C12 C11 H11 118.6 . . ?
C11 C12 C13 119.6(3) . . ?
C11 C12 H12 120.2 . . ?
C13 C12 H12 120.2 . . ?
C14 C13 C12 117.8(3) . . ?
C14 C13 C16 123.4(3) . . ?
C12 C13 C16 118.8(3) . . ?
C15 C14 C13 119.0(3) . . ?
C15 C14 H14 120.5 . . ?
C13 C14 H14 120.5 . . ?
N11 C15 C14 123.4(3) . . ?
N11 C15 H15 118.3 . . ?
C14 C15 H15 118.3 . . ?
O11 C16 N12 123.3(3) . . ?
O11 C16 C13 120.1(3) . . ?
N12 C16 C13 116.6(3) . . ?
N21 C21 C22 122.4(3) . . ?
N21 C21 H21 118.8 . . ?
C22 C21 H21 118.8 . . ?
C21 C22 C23 119.4(3) . . ?
C21 C22 H22 120.3 . . ?
C23 C22 H22 120.3 . . ?
C22 C23 C24 118.2(3) . . ?
C22 C23 C26 118.8(3) . . ?
C24 C23 C26 122.9(3) . . ?
C25 C24 C23 118.7(3) . . ?
C25 C24 H24 120.7 . . ?
C23 C24 H24 120.7 . . ?
N21 C25 C24 123.1(3) . . ?
N21 C25 H25 118.5 . . ?
C24 C25 H25 118.5 . . ?
O21 C26 N22 122.8(3) . . ?
O21 C26 C23 119.2(3) . . ?
N22 C26 C23 118.0(3) . . ?
C1 N1 Ni1 170.7(2) . . ?
C2 N2 Ni1 158.3(2) . . ?
C11 N11 C15 117.2(2) . . ?
C11 N11 Ni1 121.34(19) . . ?
C15 N11 Ni1 121.1(2) . . ?
C16 N12 H12A 120 . . ?
C16 N12 H12B 120 . . ?
H12A N12 H12B 120 . . ?
C25 N21 C21 118.2(2) . . ?
C25 N21 Ni1 121.21(19) . . ?
C21 N21 Ni1 120.56(19) . . ?
C26 N22 H22A 120 . . ?
C26 N22 H22B 120 . . ?
H22A N22 H22B 120 . . ?
C1 S1 Ni1 95.83(10) . 2_565 ?
C2 S2 Ni1 103.31(10) . 2 ?
N2 Ni1 N1 175.13(10) . . ?
N2 Ni1 N21 89.35(9) . . ?
N1 Ni1 N21 91.22(9) . . ?
N2 Ni1 N11 87.98(10) . . ?
N1 Ni1 N11 91.75(9) . . ?
N21 Ni1 N11 175.53(10) . . ?
N2 Ni1 S2 94.67(8) . 2 ?
N1 Ni1 S2 80.48(7) . 2 ?
N21 Ni1 S2 92.07(7) . 2 ?
N11 Ni1 S2 91.72(7) . 2 ?
N2 Ni1 S1 90.92(8) . 2_565 ?
N1 Ni1 S1 93.93(7) . 2_565 ?
N21 Ni1 S1 89.32(7) . 2_565 ?
N11 Ni1 S1 87.15(7) . 2_565 ?
S2 Ni1 S1 174.26(3) 2 2_565 ?
C102 C101 C107 121.1(3) . 2_666 ?
C102 C101 H101 119.5 . . ?
C107 C101 H101 119.5 2_666 . ?
C101 C102 C103 119.5(3) . . ?
C101 C102 H102 120.3 . . ?
C103 C102 H102 120.3 . . ?
C102 C103 C105 119.8(3) . 2_666 ?
C102 C103 C104 119.3(3) . . ?
C105 C103 C104 120.9(3) 2_666 . ?
O101 C104 C105 121.0(3) . . ?
O101 C104 C103 121.1(3) . . ?
C105 C104 C103 117.9(3) . . ?
C106 C105 C103 119.8(3) . 2_666 ?
C106 C105 C104 119.0(3) . . ?
C103 C105 C104 121.2(3) 2_666 . ?
C107 C106 C105 120.6(3) . . ?
C107 C106 H106 119.7 . . ?
C105 C106 H106 119.7 . . ?
C106 C107 C101 119.2(3) . 2_666 ?
C106 C107 H107 120.4 . . ?
C101 C107 H107 120.4 2_666 . ?

loop_
_geom_bond_atom_site_label_1
_geom_bond_atom_site_label_2
_geom_bond_distance
_geom_bond_site_symmetry_2
_geom_bond_publ_flag
C1 N1 1.156(4) . ?
C1 S1 1.642(3) . ?
C2 N2 1.157(3) . ?
C2 S2 1.642(3) . ?
C11 N11 1.337(4) . ?
C11 C12 1.378(4) . ?
C11 H11 0.95 . ?
C12 C13 1.390(4) . ?
C12 H12 0.95 . ?
C13 C14 1.383(4) . ?
C13 C16 1.502(4) . ?
C14 C15 1.378(4) . ?
C14 H14 0.95 . ?
C15 N11 1.346(4) . ?
C15 H15 0.95 . ?
C16 O11 1.232(4) . ?
C16 N12 1.334(4) . ?
C21 N21 1.345(4) . ?
C21 C22 1.386(4) . ?
C21 H21 0.95 . ?
C22 C23 1.388(4) . ?
C22 H22 0.95 . ?
C23 C24 1.396(4) . ?
C23 C26 1.507(4) . ?
C24 C25 1.390(4) . ?
C24 H24 0.95 . ?
C25 N21 1.335(4) . ?
C25 H25 0.95 . ?
C26 O21 1.240(4) . ?
C26 N22 1.326(4) . ?
N1 Ni1 2.018(2) . ?
N2 Ni1 2.008(2) . ?
N11 Ni1 2.141(2) . ?
N12 H12A 0.88 . ?
N12 H12B 0.88 . ?
N21 Ni1 2.120(2) . ?
N22 H22A 0.88 . ?
N22 H22B 0.88 . ?
S1 Ni1 2.5414(9) 2_565 ?
S2 Ni1 2.5160(9) 2 ?
Ni1 S2 2.5160(9) 2 ?
Ni1 S1 2.5414(9) 2_565 ?
C101 C102 1.389(5) . ?
C101 C107 1.390(5) 2_666 ?
C101 H101 0.95 . ?
C102 C103 1.390(4) . ?
C102 H102 0.95 . ?
C103 C105 1.398(4) 2_666 ?
C103 C104 1.491(4) . ?
C104 O101 1.231(4) . ?
C104 C105 1.489(4) . ?
C105 C106 1.391(4) . ?
C105 C103 1.398(4) 2_666 ?
C106 C107 1.383(5) . ?
C106 H106 0.95 . ?
C107 C101 1.390(5) 2_666 ?
C107 H107 0.95 . ?
